data_4037783
loop_
_publ_author_name
'Cao, Jun'
'Shi, Rong-Guo'
'Sun, Jing'
'Liu, Dan'
'Liu, Ruzhang'
'Xia, Xiao-Nan'
'Wang, Yang'
'Yan, Chao-Guo'

_publ_section_title
;
 Domino Reaction of Aromatic Aldehydes and 1,3-Indandiones for
 Construction of Bicyclo[2.2.2]octanes and
 Dibenzo[b,g]indeno[1',2':3,4]fluoreno[1,2-d]oxonines.
;
_journal_name_full 'The Journal of organic chemistry'
_journal_paper_doi 10.1021/acs.joc.9b02911
_journal_year 2019
_chemical_formula_moiety 'C44 H26 O7'
_chemical_formula_sum 'C44 H26 O7'
_chemical_formula_weight 666.65
_space_group_crystal_system monoclinic
_space_group_IT_number 14
_space_group_name_Hall '-P 2ybc'
_space_group_name_H-M_alt 'P 1 21/c 1'
_atom_sites_solution_hydrogens geom
_audit_creation_method SHELXL-2014/7
_cell_angle_alpha 90
_cell_angle_beta 96.011(3)
_cell_angle_gamma 90
_cell_formula_units_Z 4
_cell_length_a 12.9504(12)
_cell_length_b 13.7825(13)
_cell_length_c 17.6013(17)
_cell_measurement_reflns_used 9017
_cell_measurement_temperature 296(2)
_cell_measurement_theta_max 26.58
_cell_measurement_theta_min 2.16
_cell_volume 3124.4(5)
_computing_cell_refinement 'Bruker SAINT'
_computing_data_collection 'Bruker APEX2'
_computing_data_reduction 'Bruker SAINT'
_computing_molecular_graphics 'Bruker SHELXTL'
_computing_publication_material 'Bruker SHELXTL'
_computing_structure_refinement 'SHELXL-2014/7 (Sheldrick, 2014)'
_computing_structure_solution 'SHELXS-97 (Sheldrick 2008)'
_diffrn_ambient_temperature 296(2)
_diffrn_measured_fraction_theta_full 0.995
_diffrn_measured_fraction_theta_max 0.993
_diffrn_measurement_device_type 'CCD area detector'
_diffrn_measurement_method 'phi and omega scans'
_diffrn_radiation_source 'fine-focus sealed tube'
_diffrn_radiation_type MoK\a
_diffrn_radiation_wavelength 0.71073
_diffrn_reflns_av_R_equivalents 0.0427
_diffrn_reflns_av_unetI/netI 0.0530
_diffrn_reflns_Laue_measured_fraction_full 0.995
_diffrn_reflns_Laue_measured_fraction_max 0.993
_diffrn_reflns_limit_h_max 16
_diffrn_reflns_limit_h_min -16
_diffrn_reflns_limit_k_max 17
_diffrn_reflns_limit_k_min -14
_diffrn_reflns_limit_l_max 22
_diffrn_reflns_limit_l_min -20
_diffrn_reflns_number 30362
_diffrn_reflns_point_group_measured_fraction_full 0.995
_diffrn_reflns_point_group_measured_fraction_max 0.993
_diffrn_reflns_theta_full 25.242
_diffrn_reflns_theta_max 27.507
_diffrn_reflns_theta_min 2.327
_exptl_absorpt_coefficient_mu 0.096
_exptl_absorpt_correction_T_max 0.981
_exptl_absorpt_correction_T_min 0.975
_exptl_absorpt_correction_type multi-scan
_exptl_absorpt_process_details sadabs
_exptl_crystal_colour colorless
_exptl_crystal_density_diffrn 1.417
_exptl_crystal_description block
_exptl_crystal_F_000 1384
_exptl_crystal_size_max 0.260
_exptl_crystal_size_mid 0.220
_exptl_crystal_size_min 0.200
_refine_diff_density_max 0.214
_refine_diff_density_min -0.231
_refine_diff_density_rms 0.040
_refine_ls_extinction_method none
_refine_ls_goodness_of_fit_ref 1.021
_refine_ls_hydrogen_treatment constr
_refine_ls_matrix_type full
_refine_ls_number_parameters 463
_refine_ls_number_reflns 7135
_refine_ls_number_restraints 0
_refine_ls_restrained_S_all 1.021
_refine_ls_R_factor_all 0.1052
_refine_ls_R_factor_gt 0.0544
_refine_ls_shift/su_max 0.001
_refine_ls_shift/su_mean 0.000
_refine_ls_structure_factor_coef Fsqd
_refine_ls_weighting_details 'w=1/[\s^2^(Fo^2^)+(0.0509P)^2^+0.9924P] where P=(Fo^2^+2Fc^2^)/3'
_refine_ls_weighting_scheme calc
_refine_ls_wR_factor_gt 0.1096
_refine_ls_wR_factor_ref 0.1268
_reflns_Friedel_coverage 0.000
_reflns_number_gt 4461
_reflns_number_total 7135
_reflns_threshold_expression 'I > 2\s(I)'
_cod_data_source_file jo9b02911_si_002.cif
_cod_data_source_block 3
_cod_original_sg_symbol_H-M 'P 21/c'
_cod_database_code 4037783
_shelx_shelxl_version_number 2014/7
_shelx_space_group_comment
; 
The symmetry employed for this shelxl refinement is uniquely defined 
by the following loop, which should always be used as a source of 
symmetry information in preference to the above space-group names. 
They are only intended as comments. 
;
_shelx_estimated_absorpt_t_min 0.975
_shelx_estimated_absorpt_t_max 0.981

loop_
_space_group_symop_operation_xyz
'x, y, z'
'-x, y+1/2, -z+1/2'
'-x, -y, -z'
'x, -y-1/2, z-1/2'

loop_
_atom_site_label
_atom_site_type_symbol
_atom_site_fract_x
_atom_site_fract_y
_atom_site_fract_z
_atom_site_U_iso_or_equiv
_atom_site_adp_type
_atom_site_occupancy
_atom_site_site_symmetry_order
_atom_site_calc_flag
_atom_site_refinement_flags_posn
_atom_site_refinement_flags_adp
C1 C 0.92753(13) 0.22797(14) 0.11223(10) 0.0342(4) Uani 1 1 d . .
C2 C 0.97956(14) 0.31538(14) 0.10330(11) 0.0392(5) Uani 1 1 d . .
H2 H 0.9521 0.3619 0.0686 0.047 Uiso 1 1 calc R U
C3 C 1.07293(15) 0.33097(15) 0.14739(12) 0.0429(5) Uani 1 1 d . .
C4 C 1.0942(2) 0.48831(18) 0.09355(14) 0.0697(7) Uani 1 1 d . .
H4A H 1.0896 0.4628 0.0425 0.105 Uiso 1 1 calc R U
H4B H 1.1418 0.5419 0.0979 0.105 Uiso 1 1 calc R U
H4C H 1.0269 0.5100 0.1046 0.105 Uiso 1 1 calc R U
C5 C 1.11447(16) 0.26110(16) 0.19834(14) 0.0550(6) Uani 1 1 d . .
H5 H 1.1775 0.2726 0.2274 0.066 Uiso 1 1 calc R U
C6 C 1.06314(16) 0.17495(16) 0.20624(13) 0.0520(6) Uani 1 1 d . .
H6 H 1.0913 0.1281 0.2404 0.062 Uiso 1 1 calc R U
C7 C 0.96881(14) 0.15852(14) 0.16277(11) 0.0382(5) Uani 1 1 d . .
C8 C 0.90095(14) 0.07000(14) 0.16575(10) 0.0354(4) Uani 1 1 d . .
C9 C 0.94974(14) -0.02486(14) 0.14465(11) 0.0396(5) Uani 1 1 d . .
C10 C 1.02335(16) -0.08034(15) 0.18865(13) 0.0492(5) Uani 1 1 d . .
H10 H 1.0517 -0.0590 0.2365 0.059 Uiso 1 1 calc R U
C11 C 1.05335(17) -0.16821(16) 0.15942(15) 0.0569(6) Uani 1 1 d . .
H11 H 1.1019 -0.2065 0.1884 0.068 Uiso 1 1 calc R U
C12 C 1.01222(18) -0.20013(17) 0.08762(15) 0.0582(6) Uani 1 1 d . .
H12 H 1.0325 -0.2598 0.0695 0.070 Uiso 1 1 calc R U
C13 C 0.94219(17) -0.14448(15) 0.04342(13) 0.0498(5) Uani 1 1 d . .
H13 H 0.9162 -0.1647 -0.0053 0.060 Uiso 1 1 calc R U
C14 C 0.91062(15) -0.05693(14) 0.07291(11) 0.0397(5) Uani 1 1 d . .
C15 C 0.83342(14) 0.01194(14) 0.03772(11) 0.0371(5) Uani 1 1 d . .
C16 C 0.81195(13) 0.08926(13) 0.09831(10) 0.0322(4) Uani 1 1 d . .
C17 C 0.65117(15) 0.10614(15) 0.25192(11) 0.0407(5) Uani 1 1 d . .
C18 C 0.63966(15) 0.00197(15) 0.23118(11) 0.0415(5) Uani 1 1 d . .
C19 C 0.60176(17) -0.07252(17) 0.27352(14) 0.0548(6) Uani 1 1 d . .
H19 H 0.5819 -0.0609 0.3220 0.066 Uiso 1 1 calc R U
C20 C 0.59427(18) -0.16453(17) 0.24175(16) 0.0627(7) Uani 1 1 d . .
H20 H 0.5684 -0.2153 0.2690 0.075 Uiso 1 1 calc R U
C21 C 0.62473(17) -0.18181(16) 0.17020(15) 0.0571(6) Uani 1 1 d . .
H21 H 0.6192 -0.2441 0.1498 0.069 Uiso 1 1 calc R U
C22 C 0.66343(16) -0.10761(15) 0.12826(13) 0.0478(5) Uani 1 1 d . .
H22 H 0.6847 -0.1199 0.0803 0.057 Uiso 1 1 calc R U
C23 C 0.66994(14) -0.01505(14) 0.15861(11) 0.0369(5) Uani 1 1 d . .
C24 C 0.69850(13) 0.07973(13) 0.12149(10) 0.0317(4) Uani 1 1 d . .
C25 C 0.68517(13) 0.15443(13) 0.18321(10) 0.0320(4) Uani 1 1 d . .
C26 C 0.50996(15) 0.10224(15) 0.06732(11) 0.0401(5) Uani 1 1 d . .
C27 C 0.46272(15) 0.19830(16) 0.05461(11) 0.0427(5) Uani 1 1 d . .
C28 C 0.36014(17) 0.22426(19) 0.06088(13) 0.0591(6) Uani 1 1 d . .
H28 H 0.3137 0.1800 0.0782 0.071 Uiso 1 1 calc R U
C29 C 0.3295(2) 0.3158(2) 0.04100(16) 0.0739(8) Uani 1 1 d . .
H29 H 0.2614 0.3349 0.0450 0.089 Uiso 1 1 calc R U
C30 C 0.3984(2) 0.3801(2) 0.01507(17) 0.0776(8) Uani 1 1 d . .
H30 H 0.3759 0.4425 0.0019 0.093 Uiso 1 1 calc R U
C31 C 0.50145(19) 0.35503(17) 0.00775(15) 0.0637(7) Uani 1 1 d . .
H31 H 0.5469 0.3991 -0.0110 0.076 Uiso 1 1 calc R U
C32 C 0.53369(15) 0.26205(15) 0.02944(11) 0.0422(5) Uani 1 1 d . .
C33 C 0.63870(14) 0.21402(13) 0.02485(10) 0.0349(4) Uani 1 1 d . .
C34 C 0.62247(13) 0.10763(13) 0.05000(10) 0.0329(4) Uani 1 1 d . .
H34 H 0.6330 0.0637 0.0077 0.040 Uiso 1 1 calc R U
C35 C 0.74172(14) 0.36659(14) 0.07244(11) 0.0363(4) Uani 1 1 d . .
C36 C 0.72244(14) 0.41257(14) 0.14523(11) 0.0370(5) Uani 1 1 d . .
C37 C 0.72500(16) 0.51058(15) 0.16409(13) 0.0500(5) Uani 1 1 d . .
H37 H 0.7410 0.5573 0.1290 0.060 Uiso 1 1 calc R U
C38 C 0.70306(18) 0.53644(17) 0.23629(14) 0.0579(6) Uani 1 1 d . .
H38 H 0.7030 0.6016 0.2500 0.070 Uiso 1 1 calc R U
C39 C 0.68112(17) 0.46635(17) 0.28882(13) 0.0535(6) Uani 1 1 d . .
H39 H 0.6679 0.4856 0.3375 0.064 Uiso 1 1 calc R U
C40 C 0.67837(15) 0.36943(15) 0.27092(11) 0.0427(5) Uani 1 1 d . .
H40 H 0.6631 0.3233 0.3066 0.051 Uiso 1 1 calc R U
C41 C 0.69908(13) 0.34193(13) 0.19781(10) 0.0331(4) Uani 1 1 d . .
C42 C 0.70153(13) 0.24622(13) 0.16239(10) 0.0300(4) Uani 1 1 d . .
C43 C 0.72919(13) 0.25709(13) 0.08132(10) 0.0307(4) Uani 1 1 d . .
C44 C 0.82650(13) 0.19512(13) 0.06921(10) 0.0318(4) Uani 1 1 d . .
H44 H 0.8347 0.1930 0.0145 0.038 Uiso 1 1 calc R U
O1 O 1.13029(11) 0.41451(11) 0.14638(9) 0.0559(4) Uani 1 1 d . .
O2 O 0.86984(11) 0.06588(10) 0.24101(7) 0.0441(3) Uani 1 1 d . .
H2A H 0.8596 0.0092 0.2524 0.066 Uiso 1 1 calc R U
O3 O 0.79319(11) 0.00957(11) -0.02734(8) 0.0535(4) Uani 1 1 d . .
O4 O 0.63541(14) 0.14358(12) 0.31203(8) 0.0645(5) Uani 1 1 d . .
O5 O 0.46644(11) 0.02963(12) 0.08638(9) 0.0588(4) Uani 1 1 d . .
O6 O 0.66511(11) 0.21536(10) -0.05137(7) 0.0466(4) Uani 1 1 d . .
H6A H 0.6670 0.2716 -0.0663 0.070 Uiso 1 1 calc R U
O7 O 0.76152(12) 0.40763(10) 0.01440(8) 0.0524(4) Uani 1 1 d . .

loop_
_atom_site_aniso_label
_atom_site_aniso_U_11
_atom_site_aniso_U_22
_atom_site_aniso_U_33
_atom_site_aniso_U_23
_atom_site_aniso_U_13
_atom_site_aniso_U_12
C1 0.0299(9) 0.0405(11) 0.0330(10) -0.0068(9) 0.0067(8) -0.0014(8)
C2 0.0370(10) 0.0407(11) 0.0411(11) -0.0049(9) 0.0104(9) -0.0035(9)
C3 0.0347(11) 0.0426(12) 0.0522(13) -0.0101(10) 0.0080(10) -0.0075(9)
C4 0.0869(18) 0.0678(17) 0.0546(15) 0.0069(13) 0.0080(14) -0.0334(15)
C5 0.0371(11) 0.0520(14) 0.0727(16) -0.0076(12) -0.0098(11) -0.0064(10)
C6 0.0397(12) 0.0488(13) 0.0639(15) -0.0007(11) -0.0119(11) 0.0018(10)
C7 0.0335(10) 0.0405(11) 0.0403(11) -0.0068(9) 0.0033(9) -0.0009(9)
C8 0.0347(10) 0.0411(11) 0.0302(10) -0.0019(8) 0.0023(8) 0.0006(8)
C9 0.0336(10) 0.0378(11) 0.0478(13) 0.0009(9) 0.0071(9) -0.0016(9)
C10 0.0414(11) 0.0486(13) 0.0570(14) 0.0039(11) 0.0016(10) 0.0019(10)
C11 0.0449(13) 0.0504(14) 0.0759(17) 0.0126(12) 0.0084(12) 0.0101(11)
C12 0.0583(14) 0.0451(13) 0.0746(17) -0.0070(12) 0.0226(13) 0.0099(11)
C13 0.0517(13) 0.0457(13) 0.0542(13) -0.0086(11) 0.0160(11) 0.0038(11)
C14 0.0373(10) 0.0400(11) 0.0429(12) -0.0053(9) 0.0097(9) -0.0002(9)
C15 0.0338(10) 0.0407(11) 0.0377(12) -0.0052(9) 0.0075(9) -0.0046(9)
C16 0.0305(9) 0.0362(10) 0.0300(10) -0.0031(8) 0.0031(8) -0.0027(8)
C17 0.0407(11) 0.0487(12) 0.0334(11) 0.0055(9) 0.0075(9) -0.0006(9)
C18 0.0365(10) 0.0465(12) 0.0412(12) 0.0099(9) 0.0023(9) -0.0038(9)
C19 0.0519(13) 0.0596(15) 0.0536(14) 0.0209(12) 0.0085(11) -0.0053(11)
C20 0.0564(14) 0.0502(15) 0.0798(19) 0.0291(13) -0.0016(13) -0.0110(11)
C21 0.0560(14) 0.0406(13) 0.0719(17) 0.0061(12) -0.0070(12) -0.0074(11)
C22 0.0473(12) 0.0418(12) 0.0529(13) 0.0004(10) -0.0015(10) -0.0056(10)
C23 0.0316(10) 0.0386(11) 0.0394(12) 0.0040(9) -0.0019(8) -0.0037(8)
C24 0.0308(9) 0.0340(10) 0.0305(10) -0.0008(8) 0.0046(8) -0.0031(8)
C25 0.0276(9) 0.0391(11) 0.0292(10) 0.0006(8) 0.0032(8) -0.0012(8)
C26 0.0348(10) 0.0516(13) 0.0332(11) 0.0016(9) 0.0007(8) -0.0078(10)
C27 0.0350(11) 0.0569(13) 0.0352(11) -0.0055(10) -0.0015(9) -0.0008(10)
C28 0.0412(12) 0.0788(18) 0.0569(15) -0.0094(13) 0.0026(11) 0.0062(12)
C29 0.0460(14) 0.088(2) 0.084(2) -0.0240(16) -0.0094(14) 0.0172(15)
C30 0.0666(18) 0.0605(17) 0.097(2) -0.0091(15) -0.0310(16) 0.0216(15)
C31 0.0549(14) 0.0509(15) 0.0792(17) 0.0037(12) -0.0221(12) 0.0007(12)
C32 0.0399(11) 0.0475(12) 0.0363(11) -0.0031(9) -0.0099(9) 0.0021(10)
C33 0.0379(10) 0.0417(11) 0.0249(10) 0.0007(8) 0.0024(8) -0.0047(9)
C34 0.0309(9) 0.0370(10) 0.0306(10) -0.0044(8) 0.0023(8) -0.0042(8)
C35 0.0328(10) 0.0404(11) 0.0354(11) 0.0049(9) 0.0020(8) -0.0029(8)
C36 0.0347(10) 0.0370(11) 0.0384(11) -0.0022(9) -0.0007(8) -0.0006(8)
C37 0.0544(13) 0.0389(12) 0.0555(14) -0.0011(10) -0.0005(11) -0.0021(10)
C38 0.0602(14) 0.0455(13) 0.0667(16) -0.0192(12) 0.0000(12) 0.0041(11)
C39 0.0518(13) 0.0619(15) 0.0471(13) -0.0192(12) 0.0069(11) 0.0065(11)
C40 0.0400(11) 0.0515(13) 0.0368(11) -0.0062(10) 0.0054(9) 0.0024(10)
C41 0.0279(9) 0.0389(11) 0.0317(10) -0.0019(8) -0.0001(8) 0.0020(8)
C42 0.0253(9) 0.0383(11) 0.0262(10) 0.0006(8) 0.0023(7) -0.0004(8)
C43 0.0317(9) 0.0348(10) 0.0257(10) 0.0002(8) 0.0027(8) -0.0038(8)
C44 0.0325(9) 0.0370(10) 0.0265(10) -0.0036(8) 0.0059(8) -0.0039(8)
O1 0.0472(8) 0.0509(9) 0.0690(11) -0.0063(8) 0.0038(7) -0.0168(7)
O2 0.0488(8) 0.0501(8) 0.0328(8) 0.0014(6) 0.0018(6) 0.0019(7)
O3 0.0581(9) 0.0640(10) 0.0371(9) -0.0149(7) -0.0015(7) 0.0056(8)
O4 0.0978(13) 0.0630(10) 0.0379(9) -0.0003(8) 0.0311(9) -0.0030(9)
O5 0.0414(8) 0.0684(11) 0.0661(10) 0.0159(8) 0.0040(7) -0.0143(8)
O6 0.0606(9) 0.0528(9) 0.0261(7) 0.0017(6) 0.0041(6) -0.0098(8)
O7 0.0677(10) 0.0472(9) 0.0438(9) 0.0103(7) 0.0129(7) -0.0076(7)

loop_
_atom_type_symbol
_atom_type_description
_atom_type_scat_dispersion_real
_atom_type_scat_dispersion_imag
_atom_type_scat_source
C C 0.0033 0.0016 'International Tables Vol C Tables 4.2.6.8 and 6.1.1.4'
H H 0.0000 0.0000 'International Tables Vol C Tables 4.2.6.8 and 6.1.1.4'
O O 0.0106 0.0060 'International Tables Vol C Tables 4.2.6.8 and 6.1.1.4'

loop_
_geom_angle_atom_site_label_1
_geom_angle_atom_site_label_2
_geom_angle_atom_site_label_3
_geom_angle
C7 C1 C2 120.88(17)
C7 C1 C44 111.90(16)
C2 C1 C44 127.19(17)
C3 C2 C1 118.31(19)
C3 C2 H2 120.8
C1 C2 H2 120.8
O1 C3 C2 124.47(19)
O1 C3 C5 114.69(18)
C2 C3 C5 120.83(19)
O1 C4 H4A 109.5
O1 C4 H4B 109.5
H4A C4 H4B 109.5
O1 C4 H4C 109.5
H4A C4 H4C 109.5
H4B C4 H4C 109.5
C6 C5 C3 120.43(19)
C6 C5 H5 119.8
C3 C5 H5 119.8
C5 C6 C7 119.4(2)
C5 C6 H6 120.3
C7 C6 H6 120.3
C1 C7 C6 120.12(18)
C1 C7 C8 113.38(16)
C6 C7 C8 126.47(18)
O2 C8 C7 106.68(15)
O2 C8 C9 111.04(15)
C7 C8 C9 115.48(15)
O2 C8 C16 116.59(14)
C7 C8 C16 102.64(15)
C9 C8 C16 104.46(14)
C14 C9 C10 119.77(19)
C14 C9 C8 112.16(17)
C10 C9 C8 128.05(18)
C11 C10 C9 118.4(2)
C11 C10 H10 120.8
C9 C10 H10 120.8
C10 C11 C12 121.2(2)
C10 C11 H11 119.4
C12 C11 H11 119.4
C13 C12 C11 120.5(2)
C13 C12 H12 119.7
C11 C12 H12 119.7
C12 C13 C14 118.5(2)
C12 C13 H13 120.7
C14 C13 H13 120.7
C9 C14 C13 121.58(19)
C9 C14 C15 110.30(17)
C13 C14 C15 128.10(19)
O3 C15 C14 126.13(18)
O3 C15 C16 125.39(17)
C14 C15 C16 108.48(16)
C15 C16 C44 112.25(14)
C15 C16 C24 111.13(14)
C44 C16 C24 108.13(14)
C15 C16 C8 103.32(14)
C44 C16 C8 107.32(14)
C24 C16 C8 114.66(14)
O4 C17 C18 127.14(18)
O4 C17 C25 127.59(19)
C18 C17 C25 105.27(16)
C19 C18 C23 121.1(2)
C19 C18 C17 128.0(2)
C23 C18 C17 110.93(17)
C20 C19 C18 118.3(2)
C20 C19 H19 120.9
C18 C19 H19 120.9
C21 C20 C19 120.8(2)
C21 C20 H20 119.6
C19 C20 H20 119.6
C20 C21 C22 120.9(2)
C20 C21 H21 119.6
C22 C21 H21 119.6
C23 C22 C21 119.1(2)
C23 C22 H22 120.5
C21 C22 H22 120.5
C22 C23 C18 119.84(18)
C22 C23 C24 129.31(18)
C18 C23 C24 110.65(16)
C25 C24 C23 102.92(14)
C25 C24 C34 107.44(14)
C23 C24 C34 113.31(14)
C25 C24 C16 107.96(14)
C23 C24 C16 117.31(15)
C34 C24 C16 107.32(14)
C42 C25 C17 135.54(17)
C42 C25 C24 114.28(15)
C17 C25 C24 110.10(16)
O5 C26 C27 126.08(18)
O5 C26 C34 125.33(19)
C27 C26 C34 108.57(16)
C32 C27 C28 122.4(2)
C32 C27 C26 110.08(17)
C28 C27 C26 127.4(2)
C29 C28 C27 118.3(2)
C29 C28 H28 120.8
C27 C28 H28 120.8
C28 C29 C30 120.3(2)
C28 C29 H29 119.9
C30 C29 H29 119.9
C29 C30 C31 122.2(2)
C29 C30 H30 118.9
C31 C30 H30 118.9
C32 C31 C30 117.7(2)
C32 C31 H31 121.1
C30 C31 H31 121.1
C27 C32 C31 119.0(2)
C27 C32 C33 111.68(17)
C31 C32 C33 129.1(2)
O6 C33 C32 110.47(15)
O6 C33 C34 109.58(14)
C32 C33 C34 104.32(15)
O6 C33 C43 110.82(14)
C32 C33 C43 114.42(15)
C34 C33 C43 106.90(14)
C26 C34 C33 105.33(15)
C26 C34 C24 111.25(14)
C33 C34 C24 111.68(14)
C26 C34 H34 109.5
C33 C34 H34 109.5
C24 C34 H34 109.5
O7 C35 C36 126.80(18)
O7 C35 C43 125.34(17)
C36 C35 C43 107.84(15)
C37 C36 C41 121.33(18)
C37 C36 C35 128.55(19)
C41 C36 C35 110.12(16)
C38 C37 C36 118.0(2)
C38 C37 H37 121.0
C36 C37 H37 121.0
C37 C38 C39 120.7(2)
C37 C38 H38 119.6
C39 C38 H38 119.6
C40 C39 C38 121.8(2)
C40 C39 H39 119.1
C38 C39 H39 119.1
C39 C40 C41 118.3(2)
C39 C40 H40 120.9
C41 C40 H40 120.9
C40 C41 C36 119.84(18)
C40 C41 C42 130.87(18)
C36 C41 C42 109.30(15)
C25 C42 C41 136.44(16)
C25 C42 C43 114.25(15)
C41 C42 C43 109.31(15)
C42 C43 C35 103.43(14)
C42 C43 C44 110.47(14)
C35 C43 C44 115.61(14)
C42 C43 C33 108.91(14)
C35 C43 C33 112.87(14)
C44 C43 C33 105.50(14)
C1 C44 C43 116.00(14)
C1 C44 C16 104.07(14)
C43 C44 C16 109.88(14)
C1 C44 H44 108.9
C43 C44 H44 108.9
C16 C44 H44 108.9
C3 O1 C4 117.84(17)
C8 O2 H2A 109.5
C33 O6 H6A 109.5

loop_
_geom_bond_atom_site_label_1
_geom_bond_atom_site_label_2
_geom_bond_distance
C1 C7 1.376(3)
C1 C2 1.397(3)
C1 C44 1.511(2)
C2 C3 1.383(3)
C2 H2 0.9300
C3 O1 1.371(2)
C3 C5 1.386(3)
C4 O1 1.424(3)
C4 H4A 0.9600
C4 H4B 0.9600
C4 H4C 0.9600
C5 C6 1.375(3)
C5 H5 0.9300
C6 C7 1.390(3)
C6 H6 0.9300
C7 C8 1.508(3)
C8 O2 1.425(2)
C8 C9 1.515(3)
C8 C16 1.588(2)
C9 C14 1.383(3)
C9 C10 1.392(3)
C10 C11 1.387(3)
C10 H10 0.9300
C11 C12 1.390(3)
C11 H11 0.9300
C12 C13 1.367(3)
C12 H12 0.9300
C13 C14 1.392(3)
C13 H13 0.9300
C14 C15 1.468(3)
C15 O3 1.208(2)
C15 C16 1.553(3)
C16 C44 1.564(2)
C16 C24 1.571(2)
C17 O4 1.213(2)
C17 C18 1.485(3)
C17 C25 1.487(3)
C18 C19 1.388(3)
C18 C23 1.395(3)
C19 C20 1.385(3)
C19 H19 0.9300
C20 C21 1.379(3)
C20 H20 0.9300
C21 C22 1.386(3)
C21 H21 0.9300
C22 C23 1.382(3)
C22 H22 0.9300
C23 C24 1.523(3)
C24 C25 1.520(2)
C24 C34 1.563(2)
C25 C42 1.340(2)
C26 O5 1.213(2)
C26 C27 1.466(3)
C26 C34 1.521(3)
C27 C32 1.378(3)
C27 C28 1.391(3)
C28 C29 1.357(4)
C28 H28 0.9300
C29 C30 1.369(4)
C29 H29 0.9300
C30 C31 1.398(4)
C30 H30 0.9300
C31 C32 1.389(3)
C31 H31 0.9300
C32 C33 1.522(3)
C33 O6 1.419(2)
C33 C34 1.552(3)
C33 C43 1.572(2)
C34 H34 0.9800
C35 O7 1.218(2)
C35 C36 1.474(3)
C35 C43 1.528(3)
C36 C37 1.391(3)
C36 C41 1.398(3)
C37 C38 1.378(3)
C37 H37 0.9300
C38 C39 1.387(3)
C38 H38 0.9300
C39 C40 1.372(3)
C39 H39 0.9300
C40 C41 1.394(3)
C40 H40 0.9300
C41 C42 1.461(3)
C42 C43 1.515(2)
C43 C44 1.555(2)
C44 H44 0.9800
O2 H2A 0.8200
O6 H6A 0.8200

loop_
_geom_hbond_atom_site_label_D
_geom_hbond_atom_site_label_H
_geom_hbond_atom_site_label_A
_geom_hbond_distance_DH
_geom_hbond_distance_HA
_geom_hbond_distance_DA
_geom_hbond_angle_DHA
_geom_hbond_site_symmetry_A
O2 H2A O1 0.82 2.20 2.878(2) 139.9 2_745
O6 H6A O4 0.82 2.44 3.085(2) 136.6 4_565
O6 H6A O7 0.82 2.58 3.101(2) 122.6 .
